data_4023362
loop_
_publ_author_name
'Petr Mel\<sa'
'Michal \<Cajan'
'Zden\<ek Havlas'
'Ctibor Mazal'

_publ_section_title
;
 Substituent Effect on exo Stereoselectivity in the 1,3-Dipolar
 Cycloaddition Reaction of Tulipalin A with Nitrile Ylides
;
_journal_name_full 'Journal of Organic Chemistry'
_journal_page_first 3032
_journal_page_last 3039
_journal_paper_doi 10.1021/jo702563n
_journal_volume 73
_journal_year 2008
_chemical_formula_sum 'C19 H17 N O2'
_chemical_formula_weight 291.34
_chemical_name_systematic
; 
 (5S*,6S*)-6,8-Diphenyl-2-oxa-7-azaspiro[4.4]non-7-en-1-one  
;
_space_group_IT_number 14
_symmetry_cell_setting monoclinic
_symmetry_space_group_name_Hall '-P 2yn'
_symmetry_space_group_name_H-M 'P 1 21/n 1'
_atom_sites_solution_hydrogens geom
_atom_sites_solution_primary direct
_atom_sites_solution_secondary difmap
_audit_creation_method SHELXL-97
_cell_angle_alpha 90.00
_cell_angle_beta 100.66(3)
_cell_angle_gamma 90.00
_cell_formula_units_Z 4
_cell_length_a 5.8997(12)
_cell_length_b 26.612(5)
_cell_length_c 9.3887(19)
_cell_measurement_reflns_used 710
_cell_measurement_temperature 120(2)
_cell_measurement_theta_max 21.499
_cell_measurement_theta_min 2.708
_cell_volume 1448.6(5)
_computing_cell_refinement 'KUMA KM-4 software'
_computing_data_collection 'KUMA KM-4 Crysalis V170'
_computing_data_reduction 'KUMA KM-4 software'
_computing_molecular_graphics 'SHELXTL (Bruker, 1998)'
_computing_publication_material 'SHELXTL (Bruker, 1998)'
_computing_structure_refinement 'SHELXTL (Bruker, 1998)'
_computing_structure_solution 'SHELXTL (Bruker, 1998)'
_diffrn_ambient_temperature 120(2)
_diffrn_detector_area_resol_mean '0.06 mm'
_diffrn_measured_fraction_theta_full 0.997
_diffrn_measured_fraction_theta_max 0.923
_diffrn_measurement_device_type 'Kuma KM-4 CCD diffractometer'
_diffrn_measurement_method '\w scan'
_diffrn_radiation_monochromator graphite
_diffrn_radiation_source 'fine-focus sealed tube'
_diffrn_radiation_type MoK\a
_diffrn_radiation_wavelength 0.71069
_diffrn_reflns_av_R_equivalents 0.0462
_diffrn_reflns_av_sigmaI/netI 0.0459
_diffrn_reflns_limit_h_max 7
_diffrn_reflns_limit_h_min -7
_diffrn_reflns_limit_k_max 35
_diffrn_reflns_limit_k_min -34
_diffrn_reflns_limit_l_max 9
_diffrn_reflns_limit_l_min -12
_diffrn_reflns_number 10568
_diffrn_reflns_theta_full 25.00
_diffrn_reflns_theta_max 28.68
_diffrn_reflns_theta_min 3.06
_diffrn_standards_decay_% 'not applicable'
_diffrn_standards_interval_count 'not applicable'
_diffrn_standards_interval_time 'not applicable'
_diffrn_standards_number 'not applicable'
_exptl_absorpt_coefficient_mu 0.087
_exptl_absorpt_correction_T_max 1.000
_exptl_absorpt_correction_T_min 0.991
_exptl_absorpt_correction_type psi-scan
_exptl_absorpt_process_details SHELXTL
_exptl_crystal_colour white
_exptl_crystal_density_diffrn 1.336
_exptl_crystal_density_method 'not measured'
_exptl_crystal_description planar
_exptl_crystal_F_000 616
_exptl_crystal_size_max 0.20
_exptl_crystal_size_mid 0.10
_exptl_crystal_size_min 0.10
_refine_diff_density_max 0.222
_refine_diff_density_min -0.218
_refine_diff_density_rms 0.048
_refine_ls_extinction_method none
_refine_ls_goodness_of_fit_ref 1.087
_refine_ls_hydrogen_treatment mixed
_refine_ls_matrix_type full
_refine_ls_number_parameters 199
_refine_ls_number_reflns 3438
_refine_ls_number_restraints 0
_refine_ls_restrained_S_all 1.087
_refine_ls_R_factor_all 0.0755
_refine_ls_R_factor_gt 0.0484
_refine_ls_shift/su_max 0.006
_refine_ls_shift/su_mean 0.001
_refine_ls_structure_factor_coef Fsqd
_refine_ls_weighting_details 'calc w=1/[\s^2^(Fo^2^)+(0.0594P)^2^+0.1325P] where P=(Fo^2^+2Fc^2^)/3'
_refine_ls_weighting_scheme calc
_refine_ls_wR_factor_gt 0.1125
_refine_ls_wR_factor_ref 0.1250
_reflns_number_gt 2477
_reflns_number_total 3438
_reflns_threshold_expression >2sigma(I)
_cod_data_source_file jo702563n-File003.cif
_cod_data_source_block melsa4
_cod_depositor_comments
;
The following automatic conversions were performed:
'_symmetry_cell_setting' value 'Monoclinic' changed to 'monoclinic'
according to '/home/saulius/struct/CIF-dictionaries/cif_core.dic'
dictionary named 'cif_core.dic' version 2.4.1 from 2010-06-29.

Automatic conversion script
Id: cif_fix_enum 1527 2010-12-29 10:47:43Z saulius 
;
_cod_original_sg_symbol_H-M 'P 21/n'
_cod_database_code 4023362

loop_
_symmetry_equiv_pos_as_xyz
'x, y, z'
'-x+1/2, y+1/2, -z+1/2'
'-x, -y, -z'
'x-1/2, -y-1/2, z-1/2'

loop_
_atom_site_label
_atom_site_type_symbol
_atom_site_fract_x
_atom_site_fract_y
_atom_site_fract_z
_atom_site_U_iso_or_equiv
_atom_site_adp_type
_atom_site_occupancy
_atom_site_symmetry_multiplicity
_atom_site_calc_flag
_atom_site_refinement_flags
_atom_site_disorder_assembly
_atom_site_disorder_group
N1 N 0.2822(2) 0.14885(5) 0.18817(14) 0.0236(3) Uani 1 1 d . . .
C1 C 0.2089(3) 0.10728(6) 0.23054(16) 0.0214(3) Uani 1 1 d . . .
C2 C 0.2770(3) 0.06135(6) 0.15513(17) 0.0216(3) Uani 1 1 d . . .
H2A H 0.1464 0.0376 0.1302 0.026 Uiso 1 1 calc R . .
H2B H 0.4090 0.0438 0.2152 0.026 Uiso 1 1 calc R . .
C3 C 0.3440(3) 0.08415(5) 0.01916(16) 0.0190(3) Uani 1 1 d . . .
C4 C 0.4168(3) 0.13878(6) 0.07474(16) 0.0206(3) Uani 1 1 d . . .
H4 H 0.5836 0.1379 0.1212 0.025 Uiso 1 1 calc R . .
C5 C 0.1554(3) 0.08160(6) -0.11601(16) 0.0213(3) Uani 1 1 d . . .
H5A H 0.0533 0.0523 -0.1120 0.026 Uiso 1 1 calc R . .
H5B H 0.0611 0.1126 -0.1269 0.026 Uiso 1 1 calc R . .
C6 C 0.2884(3) 0.07622(6) -0.23986(17) 0.0245(4) Uani 1 1 d . . .
H6A H 0.2071 0.0531 -0.3150 0.029 Uiso 1 1 calc R . .
H6B H 0.3056 0.1093 -0.2851 0.029 Uiso 1 1 calc R . .
O1 O 0.51186(19) 0.05603(4) -0.17520(12) 0.0239(3) Uani 1 1 d . . .
C7 C 0.5456(3) 0.05813(6) -0.02967(17) 0.0204(3) Uani 1 1 d . . .
O2 O 0.71670(19) 0.04174(4) 0.04429(12) 0.0267(3) Uani 1 1 d . . .
C8 C 0.3855(3) 0.17879(6) -0.04067(16) 0.0206(3) Uani 1 1 d . . .
C9 C 0.5484(3) 0.18469(6) -0.12892(18) 0.0254(4) Uani 1 1 d . . .
H9 H 0.6841 0.1647 -0.1124 0.030 Uiso 1 1 calc R . .
C10 C 0.5148(3) 0.21944(6) -0.24077(19) 0.0295(4) Uani 1 1 d . . .
H10 H 0.6265 0.2229 -0.3012 0.035 Uiso 1 1 calc R . .
C11 C 0.3193(3) 0.24909(7) -0.26461(19) 0.0304(4) Uani 1 1 d . . .
H11 H 0.2957 0.2726 -0.3420 0.037 Uiso 1 1 calc R . .
C12 C 0.1585(3) 0.24448(6) -0.17585(19) 0.0290(4) Uani 1 1 d . . .
H12 H 0.0253 0.2653 -0.1908 0.035 Uiso 1 1 calc R . .
C13 C 0.1919(3) 0.20933(6) -0.06461(18) 0.0251(4) Uani 1 1 d . . .
H13 H 0.0804 0.2062 -0.0040 0.030 Uiso 1 1 calc R . .
C14 C 0.0693(3) 0.10580(6) 0.34571(16) 0.0235(3) Uani 1 1 d . . .
C15 C 0.0501(3) 0.14853(7) 0.42831(19) 0.0317(4) Uani 1 1 d . . .
H15 H 0.1356 0.1778 0.4149 0.038 Uiso 1 1 calc R . .
C16 C -0.0922(4) 0.14856(8) 0.5293(2) 0.0401(5) Uani 1 1 d . . .
H16 H -0.1046 0.1779 0.5850 0.048 Uiso 1 1 calc R . .
C17 C -0.2167(3) 0.10615(8) 0.54978(19) 0.0396(5) Uani 1 1 d . . .
H17 H -0.3173 0.1066 0.6179 0.048 Uiso 1 1 calc R . .
C18 C -0.1954(3) 0.06322(8) 0.47158(19) 0.0372(5) Uani 1 1 d . . .
H18 H -0.2790 0.0338 0.4872 0.045 Uiso 1 1 calc R . .
C19 C -0.0518(3) 0.06280(7) 0.36978(18) 0.0304(4) Uani 1 1 d . . .
H19 H -0.0364 0.0330 0.3165 0.036 Uiso 1 1 calc R . .

loop_
_atom_site_aniso_label
_atom_site_aniso_U_11
_atom_site_aniso_U_22
_atom_site_aniso_U_33
_atom_site_aniso_U_23
_atom_site_aniso_U_13
_atom_site_aniso_U_12
N1 0.0267(7) 0.0273(7) 0.0183(7) -0.0020(5) 0.0079(6) -0.0005(5)
C1 0.0209(8) 0.0267(8) 0.0162(7) -0.0012(6) 0.0028(6) 0.0014(6)
C2 0.0216(8) 0.0234(8) 0.0212(8) 0.0008(6) 0.0078(6) -0.0002(6)
C3 0.0181(7) 0.0201(7) 0.0200(8) -0.0008(6) 0.0068(6) -0.0003(6)
C4 0.0200(8) 0.0232(8) 0.0201(8) -0.0023(6) 0.0075(6) -0.0014(6)
C5 0.0195(8) 0.0225(8) 0.0226(8) -0.0011(6) 0.0057(6) -0.0007(6)
C6 0.0232(8) 0.0296(9) 0.0210(8) 0.0000(6) 0.0044(6) 0.0002(7)
O1 0.0236(6) 0.0295(6) 0.0203(6) -0.0002(5) 0.0085(5) 0.0035(5)
C7 0.0200(8) 0.0216(7) 0.0207(8) -0.0001(6) 0.0070(6) -0.0026(6)
O2 0.0195(6) 0.0316(6) 0.0296(6) 0.0013(5) 0.0061(5) 0.0036(5)
C8 0.0216(8) 0.0204(8) 0.0210(8) -0.0039(6) 0.0069(6) -0.0032(6)
C9 0.0228(8) 0.0260(8) 0.0296(9) -0.0001(7) 0.0105(7) 0.0015(6)
C10 0.0318(10) 0.0298(9) 0.0314(10) 0.0036(7) 0.0174(8) -0.0019(7)
C11 0.0346(10) 0.0269(9) 0.0311(10) 0.0067(7) 0.0094(8) -0.0002(7)
C12 0.0274(9) 0.0244(8) 0.0361(10) 0.0012(7) 0.0086(8) 0.0037(7)
C13 0.0247(8) 0.0237(8) 0.0298(9) -0.0021(7) 0.0127(7) -0.0016(6)
C14 0.0218(8) 0.0330(9) 0.0164(8) 0.0036(6) 0.0052(6) 0.0049(7)
C15 0.0400(10) 0.0325(9) 0.0260(9) 0.0037(7) 0.0146(8) 0.0094(8)
C16 0.0504(12) 0.0457(12) 0.0289(10) 0.0038(8) 0.0195(9) 0.0177(9)
C17 0.0297(10) 0.0690(14) 0.0236(9) 0.0080(9) 0.0138(8) 0.0104(9)
C18 0.0289(10) 0.0602(13) 0.0233(9) 0.0049(8) 0.0070(7) -0.0092(8)
C19 0.0298(9) 0.0420(10) 0.0197(8) 0.0000(7) 0.0053(7) -0.0053(7)

loop_
_atom_type_symbol
_atom_type_description
_atom_type_scat_dispersion_real
_atom_type_scat_dispersion_imag
_atom_type_scat_source
C C 0.0033 0.0016 'International Tables Vol C Tables 4.2.6.8 and 6.1.1.4'
H H 0.0000 0.0000 'International Tables Vol C Tables 4.2.6.8 and 6.1.1.4'
N N 0.0061 0.0033 'International Tables Vol C Tables 4.2.6.8 and 6.1.1.4'
O O 0.0106 0.0060 'International Tables Vol C Tables 4.2.6.8 and 6.1.1.4'

loop_
_geom_angle_atom_site_label_1
_geom_angle_atom_site_label_2
_geom_angle_atom_site_label_3
_geom_angle
_geom_angle_site_symmetry_1
_geom_angle_site_symmetry_3
_geom_angle_publ_flag
C1 N1 C4 109.13(13) . . ?
N1 C1 C14 121.19(14) . . ?
N1 C1 C2 114.96(13) . . ?
C14 C1 C2 123.85(14) . . ?
C1 C2 C3 101.72(12) . . ?
C7 C3 C5 102.69(12) . . ?
C7 C3 C2 114.12(13) . . ?
C5 C3 C2 114.52(12) . . ?
C7 C3 C4 109.87(12) . . ?
C5 C3 C4 115.34(12) . . ?
C2 C3 C4 100.73(11) . . ?
N1 C4 C8 112.49(12) . . ?
N1 C4 C3 104.95(11) . . ?
C8 C4 C3 115.09(13) . . ?
C6 C5 C3 103.86(12) . . ?
O1 C6 C5 105.78(12) . . ?
C7 O1 C6 111.24(12) . . ?
O2 C7 O1 121.65(14) . . ?
O2 C7 C3 127.93(14) . . ?
O1 C7 C3 110.41(13) . . ?
C13 C8 C9 118.51(14) . . ?
C13 C8 C4 121.27(14) . . ?
C9 C8 C4 120.19(14) . . ?
C10 C9 C8 120.66(15) . . ?
C11 C10 C9 120.13(15) . . ?
C12 C11 C10 119.91(16) . . ?
C11 C12 C13 119.75(15) . . ?
C8 C13 C12 121.02(15) . . ?
C19 C14 C15 118.97(15) . . ?
C19 C14 C1 120.96(15) . . ?
C15 C14 C1 120.02(15) . . ?
C16 C15 C14 120.44(17) . . ?
C15 C16 C17 120.23(18) . . ?
C18 C17 C16 120.08(17) . . ?
C17 C18 C19 120.06(18) . . ?
C14 C19 C18 120.17(17) . . ?

loop_
_geom_bond_atom_site_label_1
_geom_bond_atom_site_label_2
_geom_bond_distance
_geom_bond_site_symmetry_2
_geom_bond_publ_flag
N1 C1 1.278(2) . ?
N1 C4 1.4661(19) . ?
C1 C14 1.476(2) . ?
C1 C2 1.504(2) . ?
C2 C3 1.530(2) . ?
C3 C7 1.519(2) . ?
C3 C5 1.527(2) . ?
C3 C4 1.577(2) . ?
C4 C8 1.506(2) . ?
C5 C6 1.525(2) . ?
C6 O1 1.4489(19) . ?
O1 C7 1.3450(19) . ?
C7 O2 1.1968(19) . ?
C8 C13 1.386(2) . ?
C8 C9 1.389(2) . ?
C9 C10 1.386(2) . ?
C10 C11 1.381(2) . ?
C11 C12 1.379(2) . ?
C12 C13 1.389(2) . ?
C14 C19 1.390(2) . ?
C14 C15 1.393(2) . ?
C15 C16 1.378(2) . ?
C16 C17 1.379(3) . ?
C17 C18 1.377(3) . ?
C18 C19 1.390(2) . ?
